data_7121439
loop_
_publ_author_name
'Zhang, Jun'
'Zhang, Feng'
'Lai, Lifang'
'Cheng, Jiang'
'Sun, Jiangtao'
'Wu, Jie'

_publ_section_title
;
 Generation of sulfonated 1-isoindolinones through a multicomponent
 reaction with the insertion of sulfur dioxide.
;
_journal_issue 31
_journal_name_full 'Chemical communications (Cambridge, England)'
_journal_page_first 3891
_journal_page_last 3894
_journal_paper_doi 10.1039/c8cc01124a
_journal_volume 54
_journal_year 2018
_chemical_formula_sum 'C17 H15 N O4 S'
_chemical_formula_weight 329.36
_space_group_crystal_system triclinic
_space_group_IT_number 2
_space_group_name_Hall '-P 1'
_space_group_name_H-M_alt 'P -1'
_symmetry_space_group_name_Hall '-P 1'
_symmetry_space_group_name_H-M 'P -1'
_atom_sites_solution_hydrogens geom
_audit_creation_method SHELXL-2014/7
_audit_update_record
;
2017-12-06 deposited with the CCDC.
2018-03-15 downloaded from the CCDC.
;
_cell_angle_alpha 98.259(5)
_cell_angle_beta 99.321(5)
_cell_angle_gamma 112.044(4)
_cell_formula_units_Z 2
_cell_length_a 7.083(2)
_cell_length_b 9.054(3)
_cell_length_c 13.208(4)
_cell_measurement_reflns_used 2481
_cell_measurement_temperature 296(2)
_cell_measurement_theta_max 29.52
_cell_measurement_theta_min 2.49
_cell_volume 755.1(4)
_computing_cell_refinement 'Bruker SAINT'
_computing_data_collection 'Bruker APEX2'
_computing_data_reduction 'Bruker SAINT'
_computing_molecular_graphics 'Bruker SHELXTL'
_computing_publication_material 'Bruker SHELXTL'
_computing_structure_refinement 'SHELXL-2014/7 (Sheldrick, 2014)'
_computing_structure_solution 'SHELXS-97 (Sheldrick, 2008)'
_diffrn_ambient_temperature 296(2)
_diffrn_measured_fraction_theta_full 0.981
_diffrn_measured_fraction_theta_max 0.982
_diffrn_measurement_device_type 'Bruker APEX-II CCD'
_diffrn_measurement_method '\f and \w scans'
_diffrn_radiation_type MoK\a
_diffrn_radiation_wavelength 0.71073
_diffrn_reflns_av_R_equivalents 0.0295
_diffrn_reflns_av_unetI/netI 0.0466
_diffrn_reflns_Laue_measured_fraction_full 0.981
_diffrn_reflns_Laue_measured_fraction_max 0.982
_diffrn_reflns_limit_h_max 8
_diffrn_reflns_limit_h_min -9
_diffrn_reflns_limit_k_max 11
_diffrn_reflns_limit_k_min -11
_diffrn_reflns_limit_l_max 16
_diffrn_reflns_limit_l_min -14
_diffrn_reflns_number 5300
_diffrn_reflns_point_group_measured_fraction_full 0.981
_diffrn_reflns_point_group_measured_fraction_max 0.982
_diffrn_reflns_theta_full 25.242
_diffrn_reflns_theta_max 26.998
_diffrn_reflns_theta_min 2.490
_exptl_absorpt_coefficient_mu 0.235
_exptl_absorpt_correction_T_max 0.970
_exptl_absorpt_correction_T_min 0.840
_exptl_absorpt_correction_type multi-scan
_exptl_absorpt_process_details sadabs
_exptl_crystal_colour colourless
_exptl_crystal_density_diffrn 1.449
_exptl_crystal_description block
_exptl_crystal_F_000 344
_exptl_crystal_size_max 0.220
_exptl_crystal_size_mid 0.120
_exptl_crystal_size_min 0.080
_refine_diff_density_max 0.681
_refine_diff_density_min -0.648
_refine_diff_density_rms 0.139
_refine_ls_extinction_method none
_refine_ls_goodness_of_fit_ref 1.210
_refine_ls_hydrogen_treatment constr
_refine_ls_matrix_type full
_refine_ls_number_parameters 209
_refine_ls_number_reflns 3235
_refine_ls_number_restraints 0
_refine_ls_restrained_S_all 1.210
_refine_ls_R_factor_all 0.0692
_refine_ls_R_factor_gt 0.0501
_refine_ls_shift/su_max 0.005
_refine_ls_shift/su_mean 0.000
_refine_ls_structure_factor_coef Fsqd
_refine_ls_weighting_details 'w=1/[\s^2^(Fo^2^)+(0.1414P)^2^] where P=(Fo^2^+2Fc^2^)/3'
_refine_ls_weighting_scheme calc
_refine_ls_wR_factor_gt 0.1588
_refine_ls_wR_factor_ref 0.2147
_reflns_Friedel_coverage 0.000
_reflns_number_gt 2655
_reflns_number_total 3235
_reflns_threshold_expression 'I > 2\s(I)'
_cod_data_source_file c8cc01124a2.cif
_cod_data_source_block mo_70407b
_cod_depositor_comments 'Adding full bibliography for 7121439.cif.'
_cod_database_code 7121439
_shelx_shelxl_version_number 2014/7
_shelx_space_group_comment
; 
The symmetry employed for this shelxl refinement is uniquely defined 
by the following loop, which should always be used as a source of 
symmetry information in preference to the above space-group names. 
They are only intended as comments. 
;
_shelx_estimated_absorpt_t_min 0.950
_shelx_estimated_absorpt_t_max 0.981

loop_
_space_group_symop_operation_xyz
'x, y, z'
'-x, -y, -z'

loop_
_atom_site_label
_atom_site_type_symbol
_atom_site_fract_x
_atom_site_fract_y
_atom_site_fract_z
_atom_site_U_iso_or_equiv
_atom_site_adp_type
_atom_site_occupancy
_atom_site_site_symmetry_order
_atom_site_calc_flag
_atom_site_refinement_flags_posn
_atom_site_refinement_flags_adp
S1 S 0.65017(9) 0.01025(7) 0.17908(4) 0.0319(3) Uani 1 1 d . .
N1 N 1.1433(3) 0.2934(2) 0.19729(16) 0.0315(5) Uani 1 1 d . .
O1 O 0.6831(3) -0.0565(2) 0.26911(14) 0.0464(5) Uani 1 1 d . .
O2 O 0.4538(3) -0.0732(2) 0.10145(15) 0.0444(5) Uani 1 1 d . .
O3 O 1.2801(3) 0.4946(2) 0.35403(17) 0.0557(6) Uani 1 1 d . .
O4 O 1.1135(4) 0.3076(2) 0.02660(16) 0.0531(6) Uani 1 1 d . .
C1 C 1.0787(4) 0.1147(3) 0.16671(17) 0.0281(5) Uani 1 1 d . .
H1 H 1.1648 0.0937 0.1202 0.034 Uiso 1 1 calc R U
C2 C 1.1435(4) 0.0756(3) 0.27015(18) 0.0306(5) Uani 1 1 d . .
C3 C 1.1388(4) -0.0724(3) 0.2899(2) 0.0435(6) Uani 1 1 d . .
H3 H 1.0895 -0.1650 0.2357 0.052 Uiso 1 1 calc R U
C4 C 1.2099(5) -0.0772(4) 0.3926(3) 0.0584(8) Uani 1 1 d . .
H4 H 1.2070 -0.1751 0.4078 0.070 Uiso 1 1 calc R U
C5 C 1.2857(5) 0.0619(5) 0.4737(2) 0.0596(9) Uani 1 1 d . .
H5 H 1.3295 0.0549 0.5425 0.071 Uiso 1 1 calc R U
C6 C 1.2966(5) 0.2094(4) 0.4536(2) 0.0494(7) Uani 1 1 d . .
H6 H 1.3515 0.3032 0.5073 0.059 Uiso 1 1 calc R U
C7 C 1.2225(4) 0.2137(3) 0.34982(19) 0.0343(5) Uani 1 1 d . .
C8 C 1.2224(4) 0.3534(3) 0.3072(2) 0.0357(6) Uani 1 1 d . .
C9 C 0.8483(4) 0.0206(3) 0.10898(17) 0.0310(5) Uani 1 1 d . .
H9A H 0.8277 -0.0906 0.0804 0.037 Uiso 1 1 calc R U
H9B H 0.8237 0.0683 0.0496 0.037 Uiso 1 1 calc R U
C10 C 0.6839(4) 0.2149(3) 0.22351(19) 0.0338(5) Uani 1 1 d . .
C11 C 0.6519(4) 0.3015(3) 0.1483(2) 0.0416(6) Uani 1 1 d . .
H11 H 0.6139 0.2539 0.0767 0.050 Uiso 1 1 calc R U
C12 C 0.6791(5) 0.4629(4) 0.1844(3) 0.0540(8) Uani 1 1 d . .
H12 H 0.6601 0.5246 0.1363 0.065 Uiso 1 1 calc R U
C13 C 0.7334(5) 0.5304(4) 0.2896(3) 0.0577(9) Uani 1 1 d . .
H13 H 0.7495 0.6375 0.3124 0.069 Uiso 1 1 calc R U
C14 C 0.7645(5) 0.4426(4) 0.3628(3) 0.0579(9) Uani 1 1 d . .
H14 H 0.8006 0.4902 0.4342 0.069 Uiso 1 1 calc R U
C15 C 0.7421(4) 0.2829(4) 0.3297(2) 0.0457(7) Uani 1 1 d . .
H15 H 0.7660 0.2233 0.3784 0.055 Uiso 1 1 calc R U
C16 C 1.1545(4) 0.3816(3) 0.1180(2) 0.0398(6) Uani 1 1 d . .
C17 C 1.2151(5) 0.5614(3) 0.1498(3) 0.0625(9) Uani 1 1 d . .
H17A H 1.2049 0.6049 0.0880 0.094 Uiso 1 1 calc R U
H17B H 1.3566 0.6135 0.1914 0.094 Uiso 1 1 calc R U
H17C H 1.1228 0.5811 0.1904 0.094 Uiso 1 1 calc R U

loop_
_atom_site_aniso_label
_atom_site_aniso_U_11
_atom_site_aniso_U_22
_atom_site_aniso_U_33
_atom_site_aniso_U_23
_atom_site_aniso_U_13
_atom_site_aniso_U_12
S1 0.0308(4) 0.0313(4) 0.0258(4) 0.0068(2) 0.0024(2) 0.0058(3)
N1 0.0309(10) 0.0246(9) 0.0364(10) 0.0044(8) 0.0080(8) 0.0095(8)
O1 0.0489(11) 0.0542(11) 0.0370(10) 0.0223(9) 0.0106(8) 0.0173(9)
O2 0.0337(10) 0.0392(10) 0.0398(10) 0.0061(8) -0.0037(8) -0.0015(8)
O3 0.0530(12) 0.0359(10) 0.0615(13) -0.0143(9) 0.0038(10) 0.0128(9)
O4 0.0746(15) 0.0511(12) 0.0429(11) 0.0213(9) 0.0178(11) 0.0302(11)
C1 0.0343(12) 0.0255(11) 0.0262(11) 0.0035(8) 0.0099(9) 0.0136(9)
C2 0.0289(11) 0.0342(12) 0.0294(11) 0.0056(9) 0.0050(9) 0.0149(9)
C3 0.0466(15) 0.0416(14) 0.0457(15) 0.0167(12) 0.0074(12) 0.0208(12)
C4 0.0548(18) 0.067(2) 0.0607(19) 0.0346(16) 0.0077(15) 0.0282(16)
C5 0.0539(18) 0.094(3) 0.0387(15) 0.0244(16) 0.0063(13) 0.0375(18)
C6 0.0403(14) 0.0738(19) 0.0304(13) 0.0060(13) 0.0052(11) 0.0226(14)
C7 0.0270(11) 0.0423(13) 0.0305(12) 0.0000(10) 0.0042(9) 0.0148(10)
C8 0.0255(11) 0.0348(12) 0.0395(13) -0.0020(10) 0.0069(10) 0.0085(10)
C9 0.0404(13) 0.0251(10) 0.0233(10) 0.0002(8) 0.0028(9) 0.0127(9)
C10 0.0238(11) 0.0386(12) 0.0345(12) 0.0029(10) 0.0070(9) 0.0098(9)
C11 0.0383(14) 0.0426(14) 0.0447(14) 0.0080(11) 0.0099(11) 0.0180(11)
C12 0.0473(17) 0.0448(15) 0.076(2) 0.0146(15) 0.0205(16) 0.0223(13)
C13 0.0439(17) 0.0414(15) 0.081(2) -0.0065(15) 0.0226(16) 0.0146(13)
C14 0.0460(17) 0.0578(18) 0.0572(18) -0.0151(15) 0.0116(14) 0.0177(14)
C15 0.0396(14) 0.0563(16) 0.0370(14) -0.0003(12) 0.0079(11) 0.0193(12)
C16 0.0333(13) 0.0336(12) 0.0583(17) 0.0205(12) 0.0132(12) 0.0153(10)
C17 0.0577(19) 0.0327(14) 0.095(3) 0.0255(16) 0.0107(18) 0.0155(13)

loop_
_atom_type_symbol
_atom_type_description
_atom_type_scat_dispersion_real
_atom_type_scat_dispersion_imag
_atom_type_scat_source
C C 0.0033 0.0016 'International Tables Vol C Tables 4.2.6.8 and 6.1.1.4'
H H 0.0000 0.0000 'International Tables Vol C Tables 4.2.6.8 and 6.1.1.4'
N N 0.0061 0.0033 'International Tables Vol C Tables 4.2.6.8 and 6.1.1.4'
O O 0.0106 0.0060 'International Tables Vol C Tables 4.2.6.8 and 6.1.1.4'
S S 0.1246 0.1234 'International Tables Vol C Tables 4.2.6.8 and 6.1.1.4'

loop_
_geom_angle_atom_site_label_1
_geom_angle_atom_site_label_2
_geom_angle_atom_site_label_3
_geom_angle
O1 S1 O2 118.56(11)
O1 S1 C10 108.54(12)
O2 S1 C10 107.99(11)
O1 S1 C9 109.44(12)
O2 S1 C9 105.52(11)
C10 S1 C9 106.10(11)
C16 N1 C8 128.6(2)
C16 N1 C1 118.55(19)
C8 N1 C1 111.77(19)
N1 C1 C2 101.86(17)
N1 C1 C9 113.62(18)
C2 C1 C9 116.17(18)
C7 C2 C3 121.0(2)
C7 C2 C1 110.3(2)
C3 C2 C1 128.6(2)
C4 C3 C2 117.8(3)
C3 C4 C5 121.2(3)
C6 C5 C4 120.9(3)
C5 C6 C7 117.8(3)
C2 C7 C6 121.2(3)
C2 C7 C8 110.0(2)
C6 C7 C8 128.8(2)
O3 C8 N1 125.6(3)
O3 C8 C7 128.4(2)
N1 C8 C7 105.93(19)
C1 C9 S1 119.25(15)
C15 C10 C11 122.4(3)
C15 C10 S1 119.5(2)
C11 C10 S1 118.07(19)
C10 C11 C12 117.5(3)
C13 C12 C11 120.5(3)
C12 C13 C14 121.1(3)
C13 C14 C15 120.0(3)
C10 C15 C14 118.5(3)
O4 C16 N1 118.5(2)
O4 C16 C17 123.5(3)
N1 C16 C17 118.0(3)

loop_
_geom_bond_atom_site_label_1
_geom_bond_atom_site_label_2
_geom_bond_distance
S1 O1 1.4341(19)
S1 O2 1.4434(17)
S1 C10 1.773(3)
S1 C9 1.784(3)
N1 C16 1.400(3)
N1 C8 1.413(3)
N1 C1 1.479(3)
O3 C8 1.218(3)
O4 C16 1.224(3)
C1 C2 1.503(3)
C1 C9 1.528(3)
C2 C7 1.375(3)
C2 C3 1.390(3)
C3 C4 1.381(4)
C4 C5 1.393(5)
C5 C6 1.375(5)
C6 C7 1.397(4)
C7 C8 1.457(4)
C10 C15 1.375(4)
C10 C11 1.392(4)
C11 C12 1.399(4)
C12 C13 1.363(5)
C13 C14 1.378(5)
C14 C15 1.389(4)
C16 C17 1.494(4)

loop_
_geom_torsion_atom_site_label_1
_geom_torsion_atom_site_label_2
_geom_torsion_atom_site_label_3
_geom_torsion_atom_site_label_4
_geom_torsion
C16 N1 C1 C2 164.9(2)
C8 N1 C1 C2 -4.2(2)
C16 N1 C1 C9 -69.4(3)
C8 N1 C1 C9 121.5(2)
N1 C1 C2 C7 3.4(2)
C9 C1 C2 C7 -120.6(2)
N1 C1 C2 C3 -174.0(2)
C9 C1 C2 C3 62.0(3)
C7 C2 C3 C4 2.0(4)
C1 C2 C3 C4 179.2(3)
C2 C3 C4 C5 -0.6(5)
C3 C4 C5 C6 -1.5(5)
C4 C5 C6 C7 2.2(5)
C3 C2 C7 C6 -1.4(4)
C1 C2 C7 C6 -179.0(2)
C3 C2 C7 C8 176.1(2)
C1 C2 C7 C8 -1.5(3)
C5 C6 C7 C2 -0.8(4)
C5 C6 C7 C8 -177.8(3)
C16 N1 C8 O3 14.9(4)
C1 N1 C8 O3 -177.4(2)
C16 N1 C8 C7 -164.2(2)
C1 N1 C8 C7 3.5(3)
C2 C7 C8 O3 179.8(3)
C6 C7 C8 O3 -2.9(4)
C2 C7 C8 N1 -1.2(3)
C6 C7 C8 N1 176.1(3)
N1 C1 C9 S1 -68.4(2)
C2 C1 C9 S1 49.3(2)
O1 S1 C9 C1 -56.2(2)
O2 S1 C9 C1 175.16(16)
C10 S1 C9 C1 60.71(19)
O1 S1 C10 C15 2.8(3)
O2 S1 C10 C15 132.5(2)
C9 S1 C10 C15 -114.8(2)
O1 S1 C10 C11 -177.90(19)
O2 S1 C10 C11 -48.2(2)
C9 S1 C10 C11 64.6(2)
C15 C10 C11 C12 -0.6(4)
S1 C10 C11 C12 -180.0(2)
C10 C11 C12 C13 -0.5(4)
C11 C12 C13 C14 0.6(5)
C12 C13 C14 C15 0.4(5)
C11 C10 C15 C14 1.6(4)
S1 C10 C15 C14 -179.1(2)
C13 C14 C15 C10 -1.5(4)
C8 N1 C16 O4 165.9(3)
C1 N1 C16 O4 -1.1(3)
C8 N1 C16 C17 -14.4(4)
C1 N1 C16 C17 178.6(2)
